data_7051053
_journal_name_full 'New Journal of Chemistry'
_journal_paper_doi 10.1039/b008262g
_journal_year 2001
_chemical_formula_sum 'C12 H14 N4 O5'
_chemical_formula_weight 294.27
_space_group_IT_number 14
_symmetry_cell_setting monoclinic
_symmetry_space_group_name_Hall '-P 2ybc'
_symmetry_space_group_name_H-M 'P 1 21/c 1'
_cell_angle_alpha 90.00
_cell_angle_beta 97.10(2)
_cell_angle_gamma 90.00
_cell_formula_units_Z 4
_cell_length_a 7.586(2)
_cell_length_b 16.547(2)
_cell_length_c 10.856(2)
_cell_measurement_temperature 293(2)
_cell_volume 1352.3(5)
_diffrn_ambient_temperature 293(2)
_exptl_crystal_density_diffrn 1.445
_cod_original_sg_symbol_H-M 'P 21/c'
_cod_database_code 7051053

loop_
_symmetry_equiv_pos_as_xyz
'x, y, z'
'-x, y+1/2, -z+1/2'
'-x, -y, -z'
'x, -y-1/2, z-1/2'

loop_
_atom_site_label
_atom_site_type_symbol
_atom_site_fract_x
_atom_site_fract_y
_atom_site_fract_z
_atom_site_U_iso_or_equiv
_atom_site_adp_type
_atom_site_occupancy
_atom_site_symmetry_multiplicity
_atom_site_calc_flag
_atom_site_refinement_flags
_atom_site_disorder_assembly
_atom_site_disorder_group
O1 O -0.1955(3) 0.24075(12) -0.51403(17) 0.0874(6) Uani 1 1 d . . .
O2 O -0.0949(3) 0.50077(10) -0.35680(17) 0.0796(6) Uani 1 1 d . . .
O3 O 0.1314(2) 0.28283(11) -0.14507(16) 0.0782(6) Uani 1 1 d . . .
N1 N -0.0303(2) 0.26034(10) -0.32984(16) 0.0528(5) Uani 1 1 d . . .
N2 N 0.0153(2) 0.39228(10) -0.24810(15) 0.0507(4) Uani 1 1 d . . .
C1 C -0.1239(3) 0.28724(13) -0.4382(2) 0.0538(6) Uani 1 1 d . . .
C2 C -0.1298(4) 0.37502(15) -0.4585(2) 0.0587(6) Uani 1 1 d . . .
C3 C -0.0713(3) 0.42886(13) -0.3525(2) 0.0524(5) Uani 1 1 d . . .
C4 C 0.0444(3) 0.31018(13) -0.23617(19) 0.0506(5) Uani 1 1 d . . .
C5 C -0.0153(6) 0.17269(16) -0.3086(4) 0.0823(9) Uani 1 1 d . . .
C6 C 0.0792(5) 0.4435(2) -0.1414(3) 0.0824(9) Uani 1 1 d . . .
O4 O 0.4621(3) -0.07589(11) 0.2220(2) 0.1060(7) Uani 1 1 d . . .
O5 O 0.6274(3) -0.02321(12) 0.3772(2) 0.1025(7) Uani 1 1 d . . .
N3 N 0.3974(3) 0.28824(13) 0.0771(2) 0.0676(6) Uani 1 1 d . . .
N4 N 0.5311(3) -0.01658(12) 0.2778(2) 0.0749(6) Uani 1 1 d . . .
C7 C 0.4323(3) 0.21424(12) 0.12459(19) 0.0491(5) Uani 1 1 d . . .
C8 C 0.3705(3) 0.14455(13) 0.0591(2) 0.0545(6) Uani 1 1 d . . .
C9 C 0.4023(3) 0.06996(14) 0.1088(2) 0.0578(6) Uani 1 1 d . . .
C10 C 0.4993(3) 0.06201(12) 0.2249(2) 0.0540(5) Uani 1 1 d . . .
C11 C 0.5638(3) 0.12951(14) 0.2909(2) 0.0552(6) Uani 1 1 d . . .
C12 C 0.5318(3) 0.20434(12) 0.2412(2) 0.0525(5) Uani 1 1 d . . .
H21 H -0.058(3) 0.3876(15) -0.519(2) 0.076(8) Uiso 1 1 d . . .
H22 H -0.241(4) 0.3886(18) -0.498(3) 0.092(9) Uiso 1 1 d . . .
H31 H 0.337(4) 0.2910(16) 0.011(3) 0.081(9) Uiso 1 1 d . . .
H32 H 0.441(4) 0.330(2) 0.123(3) 0.094(10) Uiso 1 1 d . . .
H51 H -0.091(6) 0.158(3) -0.267(4) 0.155(19) Uiso 1 1 d . . .
H52 H -0.020(6) 0.144(3) -0.382(4) 0.170(18) Uiso 1 1 d . . .
H53 H 0.095(7) 0.160(3) -0.265(5) 0.19(2) Uiso 1 1 d . . .
H61 H 0.175(6) 0.426(3) -0.104(4) 0.143(16) Uiso 1 1 d . . .
H62 H 0.004(6) 0.465(3) -0.106(5) 0.20(2) Uiso 1 1 d . . .
H63 H 0.135(9) 0.495(4) -0.184(6) 0.26(3) Uiso 1 1 d . . .
H8 H 0.315(3) 0.1463(14) -0.021(2) 0.067(7) Uiso 1 1 d . . .
H9 H 0.352(3) 0.0244(18) 0.066(3) 0.088(8) Uiso 1 1 d . . .
H11 H 0.624(3) 0.1233(14) 0.367(2) 0.064(7) Uiso 1 1 d . . .
H12 H 0.574(3) 0.2501(15) 0.287(2) 0.053(6) Uiso 1 1 d . . .

loop_
_atom_site_aniso_label
_atom_site_aniso_U_11
_atom_site_aniso_U_22
_atom_site_aniso_U_33
_atom_site_aniso_U_23
_atom_site_aniso_U_13
_atom_site_aniso_U_12
O1 0.0941(13) 0.0808(13) 0.0804(12) -0.0275(10) -0.0174(10) -0.0100(10)
O2 0.1048(14) 0.0433(9) 0.0905(13) 0.0080(8) 0.0106(10) 0.0042(9)
O3 0.0850(12) 0.0819(13) 0.0617(10) 0.0128(8) -0.0154(9) 0.0130(9)
N1 0.0603(11) 0.0394(9) 0.0578(10) 0.0017(8) 0.0041(9) 0.0004(8)
N2 0.0546(10) 0.0465(10) 0.0490(9) -0.0050(8) -0.0009(7) -0.0018(8)
C1 0.0501(12) 0.0581(13) 0.0515(12) -0.0078(10) -0.0009(10) -0.0021(10)
C2 0.0624(15) 0.0611(14) 0.0491(13) 0.0072(10) -0.0074(11) 0.0010(11)
C3 0.0559(12) 0.0449(12) 0.0567(13) 0.0048(9) 0.0077(10) -0.0016(9)
C4 0.0474(12) 0.0559(12) 0.0472(11) 0.0049(10) 0.0006(9) 0.0026(9)
C5 0.112(3) 0.0418(15) 0.094(2) 0.0076(14) 0.015(2) 0.0052(15)
C6 0.089(2) 0.085(2) 0.0689(18) -0.0301(16) -0.0066(16) -0.0085(18)
O4 0.1325(19) 0.0451(11) 0.1333(18) 0.0038(11) -0.0123(14) -0.0116(11)
O5 0.1348(19) 0.0724(13) 0.0920(14) 0.0273(11) -0.0185(13) 0.0118(12)
N3 0.0807(15) 0.0471(12) 0.0696(14) 0.0018(10) -0.0128(12) 0.0055(10)
N4 0.0849(15) 0.0514(13) 0.0868(16) 0.0090(11) 0.0043(12) 0.0046(11)
C7 0.0454(11) 0.0463(12) 0.0539(12) -0.0035(9) -0.0014(9) 0.0023(8)
C8 0.0534(12) 0.0549(14) 0.0514(12) -0.0083(10) -0.0083(10) 0.0015(9)
C9 0.0594(13) 0.0448(12) 0.0658(14) -0.0110(10) -0.0051(11) -0.0041(10)
C10 0.0561(12) 0.0423(11) 0.0622(13) 0.0012(9) 0.0013(10) 0.0020(9)
C11 0.0586(13) 0.0550(13) 0.0484(12) -0.0028(10) -0.0079(10) 0.0024(10)
C12 0.0547(12) 0.0427(12) 0.0561(12) -0.0101(9) -0.0087(10) -0.0015(9)

loop_
_geom_bond_atom_site_label_1
_geom_bond_atom_site_label_2
_geom_bond_distance
_geom_bond_site_symmetry_2
_geom_bond_publ_flag
O1 C1 1.206(3) . ?
O2 C3 1.203(3) . ?
O3 C4 1.207(2) . ?
N1 C1 1.371(3) . ?
N1 C4 1.376(3) . ?
N1 C5 1.471(3) . ?
N2 C3 1.378(3) . ?
N2 C4 1.380(3) . ?
N2 C6 1.468(3) . ?
C1 C2 1.469(3) . ?
C2 C3 1.480(3) . ?
C2 H21 0.93(3) . ?
C2 H22 0.93(3) . ?
C5 H51 0.81(4) . ?
C5 H52 0.92(5) . ?
C5 H53 0.93(6) . ?
C6 H61 0.84(4) . ?
C6 H62 0.81(5) . ?
C6 H63 1.09(7) . ?
O4 N4 1.235(3) . ?
O5 N4 1.231(3) . ?
N3 C7 1.342(3) . ?
N3 H31 0.81(3) . ?
N3 H32 0.89(3) . ?
N4 C10 1.430(3) . ?
C7 C12 1.401(3) . ?
C7 C8 1.404(3) . ?
C8 C9 1.356(3) . ?
C8 H8 0.92(2) . ?
C9 C10 1.386(3) . ?
C9 H9 0.94(3) . ?
C10 C11 1.384(3) . ?
C11 C12 1.361(3) . ?
C11 H11 0.90(2) . ?
C12 H12 0.94(2) . ?

loop_
_cod_related_entry_id
_cod_related_entry_database
_cod_related_entry_code
1 ChemSpider 21142398
